data_4119993
loop_
_publ_author_name
'Christopher Uyeda'
'Yichen Tan'
'Gregory C. Fu'
'Jonas C. Peters'

_publ_section_title
;
 A New Family of Nucleophiles for Photoinduced, Copper-Catalyzed
 Cross-Couplings via Single-Electron Transfer: Reactions of Thiols with
 Aryl Halides Under Mild Conditions (O \% C)
;
_journal_name_full 'Journal of the American Chemical Society'
_journal_page_first 9548
_journal_page_last 9552
_journal_paper_doi 10.1021/ja404050f
_journal_volume 135
_journal_year 2013
_chemical_formula_sum 'C74 H62 Cu5 Na2 O16 S7'
_chemical_formula_weight 1795.34
_chemical_name_systematic
; 
 ? 
;
_space_group_IT_number 2
_symmetry_cell_setting triclinic
_symmetry_space_group_name_Hall '-P 1'
_symmetry_space_group_name_H-M 'P -1'
_atom_sites_solution_hydrogens geom
_atom_sites_solution_primary direct
_atom_sites_solution_secondary difmap
_audit_creation_method SHELXL-97
_cell_angle_alpha 85.530(3)
_cell_angle_beta 71.368(2)
_cell_angle_gamma 61.411(2)
_cell_formula_units_Z 2
_cell_length_a 15.7407(6)
_cell_length_b 15.7841(6)
_cell_length_c 19.5588(8)
_cell_measurement_reflns_used 9746
_cell_measurement_temperature 100(2)
_cell_measurement_theta_max 31.46
_cell_measurement_theta_min 2.18
_cell_volume 4026.9(3)
_computing_cell_refinement 'SAINT-Plus v7.66A (Bruker-AXS, 2009)'
_computing_data_collection 'APEX2 v2010.7-0 (Bruker-AXS, 2010)'
_computing_data_reduction 'SAINT-Plus v7.66A (Bruker-AXS, 2009)'
_computing_molecular_graphics 'Bruker SHELXTL'
_computing_publication_material 'Bruker SHELXTL'
_computing_structure_refinement 'SHELXL-97 (Sheldrick, 2008)'
_computing_structure_solution 'SHELXS-97 (Sheldrick, 2008)'
_diffrn_ambient_temperature 100(2)
_diffrn_detector_area_resol_mean 8.3
_diffrn_measured_fraction_theta_full 0.999
_diffrn_measured_fraction_theta_max 0.908
_diffrn_measurement_device_type 'Bruker KAPPA APEX II'
_diffrn_measurement_method '\w and \f scans'
_diffrn_radiation_monochromator graphite
_diffrn_radiation_source 'fine-focus sealed tube'
_diffrn_radiation_type MoK\a
_diffrn_radiation_wavelength 0.71073
_diffrn_reflns_av_R_equivalents 0.0871
_diffrn_reflns_av_sigmaI/netI 0.0964
_diffrn_reflns_limit_h_max 25
_diffrn_reflns_limit_h_min -25
_diffrn_reflns_limit_k_max 25
_diffrn_reflns_limit_k_min -23
_diffrn_reflns_limit_l_max 31
_diffrn_reflns_limit_l_min -31
_diffrn_reflns_number 150135
_diffrn_reflns_theta_full 25.00
_diffrn_reflns_theta_max 35.63
_diffrn_reflns_theta_min 1.48
_exptl_absorpt_coefficient_mu 1.553
_exptl_absorpt_correction_T_max 0.8602
_exptl_absorpt_correction_T_min 0.7363
_exptl_absorpt_correction_type multi-scan
_exptl_absorpt_process_details 'SADABS v2008/1 (Bruker-AXS, 2008)'
_exptl_crystal_colour yellow
_exptl_crystal_density_diffrn 1.481
_exptl_crystal_description chunk
_exptl_crystal_F_000 1826
_exptl_crystal_size_max 0.21
_exptl_crystal_size_mid 0.12
_exptl_crystal_size_min 0.10
_refine_diff_density_max 9.481
_refine_diff_density_min -2.258
_refine_diff_density_rms 0.280
_refine_ls_extinction_method none
_refine_ls_goodness_of_fit_ref 1.027
_refine_ls_hydrogen_treatment mixed
_refine_ls_matrix_type full
_refine_ls_number_parameters 874
_refine_ls_number_reflns 33743
_refine_ls_number_restraints 0
_refine_ls_restrained_S_all 1.027
_refine_ls_R_factor_all 0.2124
_refine_ls_R_factor_gt 0.1403
_refine_ls_shift/su_max 0.002
_refine_ls_shift/su_mean 0.000
_refine_ls_structure_factor_coef Fsqd
_refine_ls_weighting_details 'calc w=1/[\s^2^(Fo^2^)+(0.1909P)^2^+59.8789P] where P=(Fo^2^+2Fc^2^)/3'
_refine_ls_weighting_scheme calc
_refine_ls_wR_factor_gt 0.3776
_refine_ls_wR_factor_ref 0.4232
_reflns_number_gt 18860
_reflns_number_total 33743
_reflns_threshold_expression >2sigma(I)
_cod_data_source_file ja404050f_si_002.cif
_cod_data_source_block chu70
_cod_database_code 4119993

loop_
_symmetry_equiv_pos_as_xyz
'x, y, z'
'-x, -y, -z'

loop_
_atom_site_label
_atom_site_type_symbol
_atom_site_fract_x
_atom_site_fract_y
_atom_site_fract_z
_atom_site_U_iso_or_equiv
_atom_site_adp_type
_atom_site_occupancy
_atom_site_symmetry_multiplicity
_atom_site_calc_flag
_atom_site_refinement_flags
_atom_site_disorder_assembly
_atom_site_disorder_group
C37 C 0.9846(5) 0.7534(7) 0.0293(3) 0.032(3) Uiso 0.549(18) 1 d PG . .
C38 C 0.9882(8) 0.6655(8) 0.0186(5) 0.039(4) Uiso 0.549(18) 1 d PG A .
C39 C 1.0163(10) 0.6262(8) -0.0513(6) 0.078(8) Uiso 0.549(18) 1 d PG A .
C40 C 1.0408(9) 0.6747(9) -0.1105(4) 0.096(11) Uiso 0.549(18) 1 d PG A .
C41 C 1.0372(7) 0.7626(8) -0.0997(3) 0.037(4) Uiso 0.549(18) 1 d PG A .
C42 C 1.0091(6) 0.8019(7) -0.0298(4) 0.071(7) Uiso 0.549(18) 1 d PG A .
C37A C 0.9820(7) 0.7991(8) 0.0419(4) 0.023(3) Uiso 0.451(18) 1 d PG A 2
C38A C 1.0078(9) 0.8471(7) -0.0150(6) 0.041(5) Uiso 0.451(18) 1 d PG A 2
C39A C 1.0378(9) 0.8213(9) -0.0877(5) 0.046(5) Uiso 0.451(18) 1 d PG A 2
C40A C 1.0392(8) 0.7175(9) -0.1082(3) 0.033(4) Uiso 0.451(18) 1 d PG A 2
C41A C 1.0191(6) 0.6830(7) -0.0562(4) 0.054(6) Uiso 0.451(18) 1 d PG A 2
C42A C 0.9907(6) 0.7093(7) 0.0177(4) 0.022(3) Uiso 0.451(18) 1 d PG A 2
Cu1 Cu 0.94746(6) 0.77072(7) 0.34030(5) 0.02350(19) Uani 1 1 d . A .
Cu2 Cu 0.89199(7) 0.65373(8) 0.25235(5) 0.0276(2) Uani 1 1 d . A .
Cu3 Cu 0.78029(8) 0.92440(8) 0.32247(5) 0.0303(2) Uani 1 1 d . A .
Cu4 Cu 1.03685(8) 0.70575(9) 0.18924(6) 0.0388(3) Uani 1 1 d . . .
Cu5 Cu 0.80501(9) 0.82934(10) 0.19392(7) 0.0414(3) Uani 1 1 d . . .
S1 S 0.89786(12) 0.65945(13) 0.36406(9) 0.0226(3) Uani 1 1 d . . .
S2 S 0.85972(14) 0.92451(14) 0.39521(10) 0.0263(3) Uani 1 1 d . . .
S3 S 1.10767(13) 0.72443(15) 0.26648(12) 0.0320(4) Uani 1 1 d . A .
S5 S 0.79020(15) 0.69584(19) 0.18227(11) 0.0355(5) Uani 1 1 d . A .
S4 S 1.05259(15) 0.55842(19) 0.16649(10) 0.0372(5) Uani 1 1 d . A .
S6 S 0.67023(19) 0.96161(19) 0.26686(15) 0.0417(5) Uani 1 1 d . A .
Na1 Na 0.79352(19) 0.32275(18) 0.44637(14) 0.0159(4) Uani 1 1 d . . .
Na3 Na 0.5000 1.0000 0.0000 0.0187(7) Uiso 1 2 d S . .
C1 C 0.7749(5) 0.7127(5) 0.4306(4) 0.0197(11) Uani 1 1 d . A .
C2 C 0.7661(5) 0.7069(5) 0.5030(3) 0.0198(11) Uani 1 1 d . . .
H2 H 0.8257 0.6788 0.5171 0.024 Uiso 1 1 calc R A .
C3 C 0.6693(5) 0.7423(5) 0.5559(4) 0.0220(12) Uani 1 1 d . A .
H3 H 0.6639 0.7377 0.6057 0.026 Uiso 1 1 calc R . .
C4 C 0.5821(5) 0.7836(5) 0.5363(4) 0.0230(12) Uani 1 1 d . . .
H4 H 0.5169 0.8077 0.5724 0.028 Uiso 1 1 calc R A .
C5 C 0.5895(6) 0.7902(6) 0.4630(4) 0.0268(14) Uani 1 1 d . A .
H5 H 0.5298 0.8184 0.4490 0.032 Uiso 1 1 calc R . .
C6 C 0.6874(5) 0.7541(5) 0.4100(4) 0.0221(12) Uani 1 1 d . . .
H6 H 0.6934 0.7583 0.3601 0.027 Uiso 1 1 calc R A .
O1 O 0.6356(4) 0.4563(4) 0.5262(3) 0.0246(10) Uani 1 1 d . . .
O2 O 0.8279(4) 0.3723(4) 0.5452(3) 0.0255(10) Uani 1 1 d . . .
O3 O 0.9192(4) 0.3772(4) 0.3993(3) 0.0266(10) Uani 1 1 d . . .
O4 O 0.7269(4) 0.4610(4) 0.3779(3) 0.0259(10) Uani 1 1 d . . .
O5 O 0.9448(4) 0.1748(4) 0.4527(3) 0.0295(11) Uani 1 1 d . . .
O6 O 0.8873(5) 0.2301(4) 0.3268(3) 0.0349(13) Uani 1 1 d . . .
O7 O 0.6880(5) 0.2746(4) 0.4089(3) 0.0320(12) Uani 1 1 d . . .
O8 O 0.7435(4) 0.2179(4) 0.5345(3) 0.0282(11) Uani 1 1 d . . .
Na2 Na 0.5000 0.5000 0.0000 0.0265(8) Uiso 1 2 d S . .
C7 C 0.7716(5) 0.9318(5) 0.4837(4) 0.0223(12) Uani 1 1 d . A .
C8 C 0.8081(6) 0.9049(5) 0.5419(4) 0.0264(13) Uani 1 1 d . . .
H8 H 0.8793 0.8768 0.5341 0.032 Uiso 1 1 calc R A .
C9 C 0.7410(7) 0.9189(6) 0.6115(4) 0.0313(16) Uani 1 1 d . A .
H9 H 0.7656 0.9023 0.6517 0.038 Uiso 1 1 calc R . .
C10 C 0.6376(7) 0.9573(6) 0.6218(4) 0.0302(15) Uani 1 1 d . . .
H10 H 0.5912 0.9664 0.6693 0.036 Uiso 1 1 calc R A .
C11 C 0.6022(6) 0.9822(6) 0.5641(5) 0.0285(14) Uani 1 1 d . A .
H11 H 0.5315 1.0068 0.5716 0.034 Uiso 1 1 calc R . .
C12 C 0.6682(6) 0.9720(6) 0.4945(4) 0.0261(13) Uani 1 1 d . . .
H12 H 0.6426 0.9925 0.4549 0.031 Uiso 1 1 calc R A .
C13 C 1.1338(6) 0.8244(6) 0.2497(5) 0.039(2) Uani 1 1 d . . .
C14 C 1.0958(7) 0.8938(8) 0.2036(8) 0.061(4) Uani 1 1 d . A .
H14 H 1.0456 0.8963 0.1855 0.074 Uiso 1 1 calc R . .
C15 C 1.1334(8) 0.9607(6) 0.1843(6) 0.044(2) Uani 1 1 d . . .
H15 H 1.1090 1.0066 0.1515 0.053 Uiso 1 1 calc R A .
C18 C 1.2002(7) 0.8301(7) 0.2792(6) 0.046(2) Uani 1 1 d . A .
H18 H 1.2229 0.7860 0.3134 0.055 Uiso 1 1 calc R . .
C19 C 1.1173(6) 0.4637(7) 0.2154(4) 0.0296(15) Uani 1 1 d . . .
C20 C 1.1395(7) 0.3695(7) 0.1945(6) 0.043(2) Uani 1 1 d . A .
H20 H 1.1198 0.3597 0.1559 0.051 Uiso 1 1 calc R . .
C21 C 1.1888(9) 0.2933(8) 0.2295(7) 0.056(3) Uani 1 1 d . . .
H21 H 1.2055 0.2301 0.2137 0.067 Uiso 1 1 calc R A .
C24 C 1.1451(5) 0.4746(6) 0.2729(4) 0.0251(13) Uani 1 1 d . A .
H24 H 1.1313 0.5369 0.2880 0.030 Uiso 1 1 calc R . .
C25 C 0.6695(6) 0.7021(6) 0.2287(4) 0.0279(14) Uani 1 1 d . . .
C26 C 0.6590(8) 0.6218(7) 0.2162(5) 0.0385(19) Uani 1 1 d . A .
H26 H 0.7150 0.5667 0.1855 0.046 Uiso 1 1 calc R . .
C27 C 0.5638(8) 0.6238(7) 0.2500(6) 0.043(2) Uani 1 1 d . . .
H27 H 0.5566 0.5687 0.2438 0.051 Uiso 1 1 calc R A .
C30 C 0.5859(6) 0.7837(6) 0.2724(4) 0.0277(14) Uani 1 1 d . A .
H30 H 0.5921 0.8385 0.2812 0.033 Uiso 1 1 calc R . .
C31 C 0.6582(9) 1.0782(7) 0.2408(5) 0.041(2) Uani 1 1 d . . .
C32 C 0.7363(9) 1.0886(9) 0.1880(6) 0.050(3) Uani 1 1 d . A .
H32 H 0.8020 1.0342 0.1683 0.059 Uiso 1 1 calc R . .
C33 C 0.7159(11) 1.1802(9) 0.1649(7) 0.053(3) Uani 1 1 d . . .
H33 H 0.7682 1.1878 0.1286 0.064 Uiso 1 1 calc R A .
C36 C 0.5632(10) 1.1598(8) 0.2681(5) 0.045(2) Uani 1 1 d . A .
H36 H 0.5095 1.1539 0.3040 0.054 Uiso 1 1 calc R . .
C16 C 1.2028(9) 0.9623(7) 0.2105(7) 0.054(3) Uani 1 1 d . A .
H16 H 1.2285 1.0065 0.1947 0.065 Uiso 1 1 calc R . .
C17 C 1.2354(9) 0.8981(8) 0.2608(7) 0.055(3) Uani 1 1 d . . .
H17 H 1.2808 0.9002 0.2823 0.065 Uiso 1 1 calc R A .
C22 C 1.2157(8) 0.3051(7) 0.2878(7) 0.048(2) Uani 1 1 d . A .
H22 H 1.2491 0.2512 0.3125 0.057 Uiso 1 1 calc R . .
C23 C 1.1927(7) 0.3962(6) 0.3088(5) 0.0352(17) Uani 1 1 d . . .
H23 H 1.2099 0.4056 0.3489 0.042 Uiso 1 1 calc R A .
C28 C 0.4832(8) 0.7038(8) 0.2911(5) 0.040(2) Uani 1 1 d . A .
H28 H 0.4189 0.7057 0.3122 0.048 Uiso 1 1 calc R . .
C29 C 0.4938(6) 0.7829(7) 0.3026(5) 0.0339(17) Uani 1 1 d . . .
H29 H 0.4364 0.8383 0.3320 0.041 Uiso 1 1 calc R A .
C34 C 0.6206(13) 1.2605(9) 0.1939(7) 0.063(4) Uani 1 1 d . A .
H34 H 0.6084 1.3228 0.1786 0.076 Uiso 1 1 calc R . .
C35 C 0.5458(12) 1.2495(8) 0.2438(7) 0.057(3) Uani 1 1 d . . .
H35 H 0.4800 1.3041 0.2627 0.068 Uiso 1 1 calc R A .
C43 C 0.6494(8) 0.4600(7) 0.5953(5) 0.041(2) Uani 1 1 d . . .
H43A H 0.6470 0.4043 0.6212 0.049 Uiso 1 1 calc R . .
H43B H 0.5917 0.5200 0.6248 0.049 Uiso 1 1 calc R . .
C44 C 0.7454(8) 0.4579(7) 0.5897(5) 0.040(2) Uani 1 1 d . . .
H44A H 0.7466 0.5162 0.5678 0.048 Uiso 1 1 calc R . .
H44B H 0.7520 0.4572 0.6384 0.048 Uiso 1 1 calc R . .
C45 C 0.9222(8) 0.3765(7) 0.5183(6) 0.040(2) Uani 1 1 d . . .
H45A H 0.9804 0.3099 0.5101 0.048 Uiso 1 1 calc R . .
H45B H 0.9260 0.4128 0.5553 0.048 Uiso 1 1 calc R . .
C46 C 0.8986(7) 0.4294(7) 0.3376(5) 0.0368(18) Uani 1 1 d . . .
H46A H 0.9170 0.3830 0.2973 0.044 Uiso 1 1 calc R . .
H46B H 0.9421 0.4610 0.3213 0.044 Uiso 1 1 calc R . .
C47 C 0.7893(7) 0.5045(6) 0.3541(5) 0.0348(17) Uani 1 1 d . . .
H47A H 0.7713 0.5536 0.3922 0.042 Uiso 1 1 calc R . .
H47B H 0.7783 0.5376 0.3102 0.042 Uiso 1 1 calc R . .
C48 C 0.6212(6) 0.5255(7) 0.4171(5) 0.0371(18) Uani 1 1 d . . .
H48A H 0.5790 0.4964 0.4138 0.045 Uiso 1 1 calc R . .
H48B H 0.5985 0.5874 0.3944 0.045 Uiso 1 1 calc R . .
C49 C 0.6052(7) 0.5450(6) 0.4947(5) 0.043(2) Uani 1 1 d . . .
H49A H 0.6461 0.5752 0.4987 0.051 Uiso 1 1 calc R . .
H49B H 0.5322 0.5900 0.5200 0.051 Uiso 1 1 calc R . .
C50 C 0.9916(7) 0.1082(6) 0.3918(5) 0.0375(18) Uani 1 1 d . . .
H50A H 0.9535 0.0724 0.3948 0.045 Uiso 1 1 calc R . .
H50B H 1.0625 0.0609 0.3894 0.045 Uiso 1 1 calc R . .
C51 C 0.9919(6) 0.1621(6) 0.3272(5) 0.038(2) Uani 1 1 d . . .
H51A H 1.0288 0.1157 0.2834 0.046 Uiso 1 1 calc R . .
H51B H 1.0289 0.1986 0.3255 0.046 Uiso 1 1 calc R . .
C52 C 0.8410(9) 0.1859(8) 0.3044(5) 0.042(2) Uani 1 1 d . . .
H52A H 0.8568 0.1230 0.3252 0.051 Uiso 1 1 calc R . .
H52B H 0.8664 0.1742 0.2509 0.051 Uiso 1 1 calc R . .
C53 C 0.7264(8) 0.2540(8) 0.3307(5) 0.043(2) Uani 1 1 d . . .
H53A H 0.7114 0.3153 0.3075 0.052 Uiso 1 1 calc R . .
H53B H 0.6912 0.2242 0.3163 0.052 Uiso 1 1 calc R . .
C54 C 0.6779(7) 0.1961(7) 0.4438(6) 0.0374(19) Uani 1 1 d . . .
H54A H 0.7410 0.1342 0.4233 0.045 Uiso 1 1 calc R . .
H54B H 0.6199 0.1925 0.4371 0.045 Uiso 1 1 calc R . .
C55 C 0.6595(6) 0.2141(7) 0.5223(5) 0.0350(17) Uani 1 1 d . . .
H55A H 0.5961 0.2762 0.5419 0.042 Uiso 1 1 calc R . .
H55B H 0.6493 0.1618 0.5488 0.042 Uiso 1 1 calc R . .
C56 C 0.8258(6) 0.1257(5) 0.5347(5) 0.0293(15) Uani 1 1 d . . .
H56A H 0.8385 0.0804 0.4958 0.035 Uiso 1 1 calc R . .
H56B H 0.8104 0.0989 0.5817 0.035 Uiso 1 1 calc R . .
C57 C 0.9169(6) 0.1388(6) 0.5222(5) 0.0319(16) Uani 1 1 d . . .
H57A H 0.9025 0.1849 0.5612 0.038 Uiso 1 1 calc R . .
H57B H 0.9753 0.0760 0.5247 0.038 Uiso 1 1 calc R . .
C58 C 0.9313(7) 0.4242(7) 0.4493(6) 0.0387(19) Uani 1 1 d . . .
H58A H 0.8783 0.4932 0.4582 0.046 Uiso 1 1 calc R . .
H58B H 0.9992 0.4210 0.4304 0.046 Uiso 1 1 calc R . .
C59 C 0.359(3) 0.420(3) 0.129(2) 0.079(9) Uiso 0.491(11) 1 d P B 1
C60 C 0.3669(12) 0.4939(11) 0.1670(8) 0.026(3) Uiso 0.491(11) 1 d P B 1
C61 C 0.4010(18) 0.6225(18) 0.1532(13) 0.047(5) Uiso 0.491(11) 1 d P B 1
C62 C 0.3298(14) 0.6963(14) 0.1167(10) 0.036(4) Uiso 0.491(11) 1 d P B 1
C63 C 0.296(4) 0.708(3) 0.043(3) 0.099(12) Uiso 0.491(11) 1 d P B 1
C64 C 0.2633(15) 0.6548(15) -0.0015(11) 0.038(4) Uiso 0.491(11) 1 d P B 1
C65 C 0.3122(19) 0.4911(18) -0.0335(13) 0.048(5) Uiso 0.491(11) 1 d P B 1
C66 C 0.3052(17) 0.4508(16) 0.0439(12) 0.044(4) Uiso 0.491(11) 1 d P B 1
O9 O 0.4035(12) 0.4134(11) 0.0504(8) 0.045(3) Uiso 0.491(11) 1 d P B 1
O10 O 0.4428(13) 0.5251(12) 0.1329(9) 0.048(4) Uiso 0.491(11) 1 d P B 1
O11 O 0.3779(11) 0.6760(11) 0.0398(8) 0.038(3) Uiso 0.491(11) 1 d P B 1
O12 O 0.3416(13) 0.5682(12) -0.0382(8) 0.047(4) Uiso 0.491(11) 1 d P B 1
C59A C 0.437(2) 0.498(2) 0.1761(17) 0.067(7) Uiso 0.509(11) 1 d P B 2
C60A C 0.398(3) 0.579(3) 0.167(2) 0.075(8) Uiso 0.509(11) 1 d P B 2
C61A C 0.361(3) 0.713(3) 0.071(2) 0.093(11) Uiso 0.509(11) 1 d P B 2
C62A C 0.3115(15) 0.7158(15) 0.0018(11) 0.040(4) Uiso 0.509(11) 1 d P B 2
C63A C 0.278(3) 0.609(3) -0.027(2) 0.081(9) Uiso 0.509(11) 1 d P B 2
C64A C 0.273(4) 0.530(4) 0.004(3) 0.112(14) Uiso 0.509(11) 1 d P B 2
C65A C 0.364(3) 0.390(2) 0.0630(18) 0.073(8) Uiso 0.509(11) 1 d P B 2
C66A C 0.406(2) 0.3956(19) 0.1205(13) 0.050(5) Uiso 0.509(11) 1 d P B 2
O10A O 0.4231(13) 0.6201(12) 0.0991(9) 0.052(4) Uiso 0.509(11) 1 d P B 2
O11A O 0.3494(14) 0.6381(13) -0.0183(10) 0.059(4) Uiso 0.509(11) 1 d P B 2
O12A O 0.3685(14) 0.4498(13) -0.0015(9) 0.056(4) Uiso 0.509(11) 1 d P B 2
O9A O 0.4423(10) 0.4337(9) 0.1135(7) 0.035(3) Uiso 0.509(11) 1 d P B 2
C67 C 0.523(3) 0.835(3) 0.116(2) 0.079(10) Uiso 0.462(9) 1 d P C 1
C68 C 0.587(3) 0.786(3) 0.059(2) 0.075(9) Uiso 0.462(9) 1 d P C 1
C69 C 0.733(2) 0.816(2) -0.0076(16) 0.057(6) Uiso 0.462(9) 1 d P C 1
C70 C 0.747(3) 0.899(3) -0.039(2) 0.087(11) Uiso 0.462(9) 1 d P C 1
C71 C 0.6768(19) 1.0217(18) 0.0432(13) 0.047(5) Uiso 0.462(9) 1 d P C 1
C72 C 0.581(2) 1.111(2) 0.0721(16) 0.058(6) Uiso 0.462(9) 1 d P C 1
C73 C 0.4471(16) 1.1087(16) 0.1471(11) 0.038(4) Uiso 0.462(9) 1 d P C 1
C74 C 0.410(2) 1.009(2) 0.1707(17) 0.060(7) Uiso 0.462(9) 1 d P C 1
O13 O 0.4525(10) 0.9347(9) 0.1136(7) 0.030(3) Uiso 0.462(9) 1 d P C 1
O14 O 0.6357(11) 0.8307(10) 0.0003(7) 0.036(3) Uiso 0.462(9) 1 d P C 1
O15 O 0.6692(11) 0.9880(11) -0.0170(8) 0.038(3) Uiso 0.462(9) 1 d P C 1
O16 O 0.4906(11) 1.0931(10) 0.0974(8) 0.036(3) Uiso 0.462(9) 1 d P C 1
C67A C 0.6474(12) 0.7925(12) 0.0548(8) 0.032(3) Uiso 0.538(9) 1 d P C 2
C68A C 0.7108(18) 0.7942(17) -0.0203(12) 0.050(5) Uiso 0.538(9) 1 d P C 2
C69A C 0.7380(13) 0.9293(13) -0.0009(9) 0.036(3) Uiso 0.538(9) 1 d P C 2
C70A C 0.6835(17) 1.0386(16) -0.0007(12) 0.050(5) Uiso 0.538(9) 1 d P C 2
C71A C 0.5570(13) 1.0902(12) 0.1123(9) 0.035(3) Uiso 0.538(9) 1 d P C 2
C72A C 0.478(2) 1.054(2) 0.1655(15) 0.064(6) Uiso 0.538(9) 1 d P C 2
C73A C 0.4635(11) 0.9549(11) 0.1692(8) 0.028(3) Uiso 0.538(9) 1 d P C 2
C74A C 0.4756(16) 0.8679(15) 0.1260(10) 0.039(4) Uiso 0.538(9) 1 d P C 2
O16A O 0.4291(9) 1.0338(8) 0.1294(6) 0.033(2) Uiso 0.538(9) 1 d P C 2
O15A O 0.5798(9) 1.0790(9) 0.0367(6) 0.035(2) Uiso 0.538(9) 1 d P C 2
O13A O 0.5433(9) 0.8483(9) 0.0559(6) 0.032(2) Uiso 0.538(9) 1 d P C 2
O14A O 0.6905(10) 0.8949(9) -0.0349(6) 0.036(3) Uiso 0.538(9) 1 d P C 2
S7 S 0.9539(2) 0.8236(3) 0.1234(2) 0.0849(15) Uani 1 1 d . A .

loop_
_atom_site_aniso_label
_atom_site_aniso_U_11
_atom_site_aniso_U_22
_atom_site_aniso_U_33
_atom_site_aniso_U_23
_atom_site_aniso_U_13
_atom_site_aniso_U_12
Cu1 0.0138(3) 0.0292(4) 0.0220(4) 0.0085(3) -0.0065(3) -0.0066(3)
Cu2 0.0198(4) 0.0415(5) 0.0231(4) 0.0041(3) -0.0084(3) -0.0152(4)
Cu3 0.0303(5) 0.0378(5) 0.0321(5) 0.0162(4) -0.0176(4) -0.0206(4)
Cu4 0.0201(4) 0.0533(7) 0.0393(5) 0.0242(5) -0.0099(4) -0.0175(4)
Cu5 0.0372(5) 0.0650(8) 0.0459(6) 0.0364(6) -0.0301(5) -0.0368(6)
S1 0.0162(6) 0.0281(8) 0.0245(7) 0.0011(6) -0.0072(5) -0.0110(6)
S2 0.0256(8) 0.0297(9) 0.0304(8) 0.0058(7) -0.0105(6) -0.0180(7)
S3 0.0155(7) 0.0283(9) 0.0438(10) 0.0088(8) -0.0030(7) -0.0090(6)
S5 0.0258(8) 0.0595(14) 0.0262(8) 0.0047(8) -0.0129(7) -0.0216(9)
S4 0.0237(8) 0.0608(14) 0.0213(8) -0.0034(8) -0.0082(6) -0.0142(9)
S6 0.0451(12) 0.0491(13) 0.0571(14) 0.0297(11) -0.0360(11) -0.0342(11)
Na1 0.0148(10) 0.0122(10) 0.0233(11) 0.0012(9) -0.0085(9) -0.0069(9)
C1 0.021(3) 0.019(3) 0.024(3) 0.002(2) -0.008(2) -0.013(2)
C2 0.019(3) 0.021(3) 0.022(3) 0.001(2) -0.009(2) -0.010(2)
C3 0.024(3) 0.024(3) 0.026(3) 0.004(2) -0.012(2) -0.015(3)
C4 0.016(3) 0.027(3) 0.025(3) -0.002(2) -0.005(2) -0.010(2)
C5 0.024(3) 0.027(3) 0.031(3) -0.001(3) -0.015(3) -0.009(3)
C6 0.025(3) 0.022(3) 0.024(3) 0.004(2) -0.013(2) -0.011(2)
O1 0.021(2) 0.016(2) 0.034(3) -0.0011(18) -0.0071(19) -0.0081(18)
O2 0.033(3) 0.022(2) 0.035(3) 0.0039(19) -0.020(2) -0.018(2)
O3 0.020(2) 0.021(2) 0.037(3) 0.005(2) -0.0070(19) -0.0100(19)
O4 0.030(2) 0.019(2) 0.031(2) 0.0060(19) -0.015(2) -0.011(2)
O5 0.023(2) 0.018(2) 0.050(3) 0.003(2) -0.017(2) -0.0083(19)
O6 0.046(3) 0.028(3) 0.031(3) -0.005(2) -0.005(2) -0.022(3)
O7 0.033(3) 0.031(3) 0.047(3) 0.014(2) -0.025(3) -0.021(2)
O8 0.031(3) 0.019(2) 0.035(3) 0.005(2) -0.013(2) -0.011(2)
C7 0.025(3) 0.021(3) 0.027(3) -0.003(2) -0.008(2) -0.015(3)
C8 0.026(3) 0.023(3) 0.035(4) 0.000(3) -0.013(3) -0.013(3)
C9 0.046(4) 0.033(4) 0.031(3) 0.008(3) -0.021(3) -0.026(4)
C10 0.037(4) 0.029(4) 0.028(3) -0.003(3) -0.005(3) -0.021(3)
C11 0.026(3) 0.025(3) 0.041(4) 0.001(3) -0.011(3) -0.016(3)
C12 0.026(3) 0.026(3) 0.034(3) 0.005(3) -0.014(3) -0.016(3)
C13 0.016(3) 0.027(4) 0.052(5) 0.003(3) 0.011(3) -0.006(3)
C14 0.025(4) 0.041(5) 0.090(9) 0.033(6) 0.000(5) -0.010(4)
C15 0.039(5) 0.019(3) 0.049(5) 0.004(3) 0.002(4) -0.005(3)
C18 0.034(4) 0.038(5) 0.051(5) 0.000(4) 0.005(4) -0.018(4)
C19 0.021(3) 0.045(4) 0.025(3) -0.004(3) -0.004(2) -0.020(3)
C20 0.035(4) 0.043(5) 0.044(5) -0.018(4) -0.014(4) -0.010(4)
C21 0.046(6) 0.038(5) 0.080(8) -0.023(5) -0.022(5) -0.012(4)
C24 0.023(3) 0.030(3) 0.025(3) -0.001(3) -0.005(2) -0.016(3)
C25 0.027(3) 0.042(4) 0.025(3) 0.011(3) -0.017(3) -0.021(3)
C26 0.043(5) 0.045(5) 0.041(4) 0.005(4) -0.025(4) -0.024(4)
C27 0.049(5) 0.040(5) 0.061(6) 0.013(4) -0.037(5) -0.027(4)
C30 0.022(3) 0.038(4) 0.029(3) 0.008(3) -0.014(3) -0.017(3)
C31 0.061(6) 0.047(5) 0.048(5) 0.029(4) -0.041(5) -0.039(5)
C32 0.068(7) 0.072(7) 0.053(5) 0.043(5) -0.047(5) -0.056(6)
C33 0.085(8) 0.064(7) 0.058(6) 0.035(5) -0.050(6) -0.060(7)
C36 0.070(7) 0.047(5) 0.035(4) 0.006(4) -0.033(5) -0.030(5)
C16 0.047(6) 0.029(5) 0.064(7) -0.009(4) 0.008(5) -0.016(4)
C17 0.045(6) 0.036(5) 0.061(7) -0.011(5) 0.002(5) -0.013(4)
C22 0.042(5) 0.031(4) 0.065(7) -0.002(4) -0.019(5) -0.012(4)
C23 0.037(4) 0.032(4) 0.042(4) 0.006(3) -0.021(4) -0.016(3)
C28 0.041(5) 0.058(6) 0.040(4) 0.018(4) -0.021(4) -0.037(5)
C29 0.030(4) 0.051(5) 0.033(4) 0.017(3) -0.016(3) -0.027(4)
C34 0.115(12) 0.045(6) 0.063(7) 0.024(5) -0.065(8) -0.043(7)
C35 0.104(10) 0.035(5) 0.053(6) 0.009(4) -0.050(7) -0.035(6)
C43 0.047(5) 0.040(5) 0.027(4) -0.006(3) 0.001(3) -0.021(4)
C44 0.060(6) 0.034(4) 0.029(4) 0.004(3) -0.021(4) -0.022(4)
C45 0.046(5) 0.043(5) 0.054(5) 0.019(4) -0.033(4) -0.030(4)
C46 0.040(4) 0.037(4) 0.040(4) 0.013(3) -0.011(3) -0.026(4)
C47 0.043(4) 0.029(4) 0.048(5) 0.018(3) -0.024(4) -0.026(4)
C48 0.027(4) 0.032(4) 0.051(5) 0.012(4) -0.019(3) -0.010(3)
C49 0.036(4) 0.020(3) 0.047(5) 0.007(3) -0.004(4) 0.000(3)
C50 0.028(4) 0.025(4) 0.053(5) -0.002(3) -0.012(3) -0.007(3)
C51 0.028(4) 0.024(4) 0.047(5) -0.012(3) 0.008(3) -0.010(3)
C52 0.063(6) 0.045(5) 0.028(4) -0.002(3) -0.011(4) -0.035(5)
C53 0.057(6) 0.055(6) 0.040(4) 0.007(4) -0.034(4) -0.034(5)
C54 0.037(4) 0.037(4) 0.056(5) 0.014(4) -0.024(4) -0.027(4)
C55 0.027(3) 0.038(4) 0.045(4) 0.007(3) -0.007(3) -0.023(3)
C56 0.034(4) 0.019(3) 0.039(4) 0.007(3) -0.016(3) -0.014(3)
C57 0.035(4) 0.024(3) 0.045(4) 0.011(3) -0.025(3) -0.013(3)
C58 0.038(4) 0.041(5) 0.058(5) 0.010(4) -0.020(4) -0.032(4)
S7 0.0394(13) 0.123(3) 0.114(3) 0.098(3) -0.0474(17) -0.0537(18)

loop_
_atom_type_symbol
_atom_type_description
_atom_type_scat_dispersion_real
_atom_type_scat_dispersion_imag
_atom_type_scat_source
C C 0.0033 0.0016 'International Tables Vol C Tables 4.2.6.8 and 6.1.1.4'
H H 0.0000 0.0000 'International Tables Vol C Tables 4.2.6.8 and 6.1.1.4'
O O 0.0106 0.0060 'International Tables Vol C Tables 4.2.6.8 and 6.1.1.4'
Na Na 0.0362 0.0249 'International Tables Vol C Tables 4.2.6.8 and 6.1.1.4'
S S 0.1246 0.1234 'International Tables Vol C Tables 4.2.6.8 and 6.1.1.4'
Cu Cu 0.3201 1.2651 'International Tables Vol C Tables 4.2.6.8 and 6.1.1.4'

loop_
_geom_angle_atom_site_label_1
_geom_angle_atom_site_label_2
_geom_angle_atom_site_label_3
_geom_angle
_geom_angle_site_symmetry_1
_geom_angle_site_symmetry_3
C42A C37 C37A 175.7 . .
C42A C37 C38 9.8 . .
C37A C37 C38 170.0 . .
C42A C37 C42 110.4 . .
C37A C37 C42 69.8 . .
C38 C37 C42 120.0 . .
C42A C37 C38A 134.8 . .
C37A C37 C38A 45.1 . .
C38 C37 C38A 144.6 . .
C42 C37 C38A 24.7 . .
C42A C37 C41A 40.4 . .
C37A C37 C41A 139.7 . .
C38 C37 C41A 49.9 . .
C42 C37 C41A 70.1 . .
C38A C37 C41A 94.7 . .
C42A C37 S7 137.9(5) . .
C37A C37 S7 41.6(5) . .
C38 C37 S7 128.6(5) . .
C42 C37 S7 111.4(5) . .
C38A C37 S7 86.7(5) . .
C41A C37 S7 176.8(5) . .
C42A C38 C39 110.5 . .
C42A C38 C37 9.7 . .
C39 C38 C37 120.0 . .
C42A C38 C41A 72.8 . .
C39 C38 C41A 37.7 . .
C37 C38 C41A 82.3 . .
C41A C39 C38 73.9 . .
C41A C39 C40 46.1 . .
C38 C39 C40 120.0 . .
C41A C39 C42A 51.8 . .
C38 C39 C42A 22.1 . .
C40 C39 C42A 97.9 . .
C41A C39 C40A 28.9 . .
C38 C39 C40A 102.8 . .
C40 C39 C40A 17.2 . .
C42A C39 C40A 80.7 . .
C40A C40 C41A 83.7 . .
C40A C40 C41 4.9 . .
C41A C40 C41 78.9 . .
C40A C40 C39 124.7 . .
C41A C40 C39 41.1 . .
C41 C40 C39 120.0 . .
C40A C41 C39A 177.0 . .
C40A C41 C40 4.5 . .
C39A C41 C40 173.5 . .
C40A C41 C42 124.3 . .
C39A C41 C42 55.1 . .
C40 C41 C42 120.0 . .
C40A C41 C41A 43.8 . .
C39A C41 C41A 135.4 . .
C40 C41 C41A 39.4 . .
C42 C41 C41A 80.6 . .
C40A C41 C38A 141.0 . .
C39A C41 C38A 38.3 . .
C40 C41 C38A 136.6 . .
C42 C41 C38A 16.7 . .
C41A C41 C38A 97.2 . .
C38A C42 C39A 88.3 . .
C38A C42 C37A 75.1 . .
C39A C42 C37A 163.1 . .
C38A C42 C41 132.4 . .
C39A C42 C41 44.1 . .
C37A C42 C41 152.3 . .
C38A C42 C37 107.4 . .
C39A C42 C37 163.6 . .
C37A C42 C37 32.3 . .
C41 C42 C37 120.0 . .
C38A C42 C42A 129.1 . .
C39A C42 C42A 141.9 . .
C37A C42 C42A 54.2 . .
C41 C42 C42A 98.1 . .
C37 C42 C42A 21.9 . .
C38A C42 C40A 150.7 . .
C39A C42 C40A 62.5 . .
C37A C42 C40A 133.9 . .
C41 C42 C40A 18.4 . .
C37 C42 C40A 101.6 . .
C42A C42 C40A 79.7 . .
C38A C42 C41A 172.5 . .
C39A C42 C41A 97.3 . .
C37A C42 C41A 98.9 . .
C41 C42 C41A 53.4 . .
C37 C42 C41A 66.6 . .
C42A C42 C41A 44.7 . .
C40A C42 C41A 35.0 . .
C37 C37A C42 77.9 . .
C37 C37A C38A 111.6 . .
C42 C37A C38A 33.7 . .
C37 C37A C42A 2.0 . .
C42 C37A C42A 78.0 . .
C38A C37A C42A 111.6 . .
C37 C37A S7 119.2(7) . .
C42 C37A S7 162.8(7) . .
C38A C37A S7 129.1(7) . .
C42A C37A S7 119.1(7) . .
C42 C38A C37A 71.2 . .
C42 C38A C39A 57.1 . .
C37A C38A C39A 128.2 . .
C42 C38A C37 48.0 . .
C37A C38A C37 23.3 . .
C39A C38A C37 104.9 . .
C42 C38A C41 30.8 . .
C37A C38A C41 102.0 . .
C39A C38A C41 26.2 . .
C37 C38A C41 78.7 . .
C41 C39A C42 80.9 . .
C41 C39A C38A 115.5 . .
C42 C39A C38A 34.6 . .
C41 C39A C40A 1.3 . .
C42 C39A C40A 80.6 . .
C38A C39A C40A 115.2 . .
C40 C40A C41 170.6 . .
C40 C40A C41A 60.8 . .
C41 C40A C41A 110.1 . .
C40 C40A C39A 169.7 . .
C41 C40A C39A 1.8 . .
C41A C40A C39A 109.7 . .
C40 C40A C39 38.0 . .
C41 C40A C39 132.9 . .
C41A C40A C39 22.7 . .
C39A C40A C39 132.4 . .
C40 C40A C42 133.7 . .
C41 C40A C42 37.2 . .
C41A C40A C42 72.9 . .
C39A C40A C42 36.9 . .
C39 C40A C42 95.7 . .
C39 C41A C40 92.8 . .
C39 C41A C40A 128.4 . .
C40 C41A C40A 35.6 . .
C39 C41A C42A 97.3 . .
C40 C41A C42A 169.9 . .
C40A C41A C42A 134.3 . .
C39 C41A C38 68.4 . .
C40 C41A C38 161.2 . .
C40A C41A C38 163.2 . .
C42A C41A C38 28.9 . .
C39 C41A C41 154.5 . .
C40 C41A C41 61.7 . .
C40A C41A C41 26.1 . .
C42A C41A C41 108.2 . .
C38 C41A C41 137.1 . .
C39 C41A C37 116.2 . .
C40 C41A C37 151.0 . .
C40A C41A C37 115.4 . .
C42A C41A C37 18.9 . .
C38 C41A C37 47.8 . .
C41 C41A C37 89.3 . .
C39 C41A C42 159.5 . .
C40 C41A C42 107.7 . .
C40A C41A C42 72.1 . .
C42A C41A C42 62.2 . .
C38 C41A C42 91.1 . .
C41 C41A C42 46.0 . .
C37 C41A C42 43.3 . .
C37 C42A C38 160.5 . .
C37 C42A C41A 120.7 . .
C38 C42A C41A 78.3 . .
C37 C42A C37A 2.2 . .
C38 C42A C37A 160.8 . .
C41A C42A C37A 120.9 . .
C37 C42A C42 47.7 . .
C38 C42A C42 151.2 . .
C41A C42A C42 73.1 . .
C37A C42A C42 47.8 . .
C37 C42A C39 151.5 . .
C38 C42A C39 47.4 . .
C41A C42A C39 30.9 . .
C37A C42A C39 151.7 . .
C42 C42A C39 103.9 . .
S1 Cu1 S3 117.61(8) . .
S1 Cu1 S2 126.10(7) . .
S3 Cu1 S2 115.74(8) . .
S1 Cu1 Cu3 101.94(6) . .
S3 Cu1 Cu3 123.86(6) . .
S2 Cu1 Cu3 50.95(5) . .
S1 Cu1 Cu4 91.42(6) . .
S3 Cu1 Cu4 50.56(7) . .
S2 Cu1 Cu4 129.48(6) . .
Cu3 Cu1 Cu4 93.26(4) . .
S1 Cu2 S5 145.94(8) . .
S1 Cu2 S4 113.46(7) . .
S5 Cu2 S4 100.45(8) . .
S1 Cu2 Cu4 95.66(6) . .
S5 Cu2 Cu4 107.56(7) . .
S4 Cu2 Cu4 53.34(8) . .
S1 Cu2 Cu5 117.24(7) . .
S5 Cu2 Cu5 52.09(7) . .
S4 Cu2 Cu5 105.90(7) . .
Cu4 Cu2 Cu5 71.13(4) . .
S6 Cu3 S2 164.37(11) . .
S6 Cu3 Cu1 140.57(9) . .
S2 Cu3 Cu1 54.57(6) . .
S6 Cu3 Cu5 51.86(9) . .
S2 Cu3 Cu5 143.53(7) . .
Cu1 Cu3 Cu5 91.41(5) . .
S3 Cu4 S7 124.99(15) . .
S3 Cu4 S4 120.53(8) . .
S7 Cu4 S4 114.40(15) . .
S3 Cu4 Cu2 113.43(7) . .
S7 Cu4 Cu2 99.10(8) . .
S4 Cu4 Cu2 55.66(6) . .
S3 Cu4 Cu1 50.42(6) . .
S7 Cu4 Cu1 110.45(14) . .
S4 Cu4 Cu1 112.48(7) . .
Cu2 Cu4 Cu1 69.87(4) . .
S5 Cu5 S7 115.76(16) . .
S5 Cu5 S6 119.60(9) . .
S7 Cu5 S6 124.48(16) . .
S5 Cu5 Cu2 52.12(6) . .
S7 Cu5 Cu2 96.75(9) . .
S6 Cu5 Cu2 119.84(7) . .
S5 Cu5 Cu3 128.49(7) . .
S7 Cu5 Cu3 98.37(14) . .
S6 Cu5 Cu3 48.20(6) . .
Cu2 Cu5 Cu3 88.35(4) . .
C1 S1 Cu1 107.8(2) . .
C1 S1 Cu2 112.9(2) . .
Cu1 S1 Cu2 91.80(7) . .
C7 S2 Cu3 102.8(2) . .
C7 S2 Cu1 110.7(2) . .
Cu3 S2 Cu1 74.48(7) . .
C13 S3 Cu1 111.9(2) . .
C13 S3 Cu4 113.1(4) . .
Cu1 S3 Cu4 79.02(7) . .
C25 S5 Cu5 117.3(3) . .
C25 S5 Cu2 113.2(2) . .
Cu5 S5 Cu2 75.79(7) . .
C19 S4 Cu4 116.6(3) . .
C19 S4 Cu2 103.7(3) . .
Cu4 S4 Cu2 71.00(8) . .
C31 S6 Cu3 98.2(3) . .
C31 S6 Cu5 116.5(4) . .
Cu3 S6 Cu5 79.94(9) . .
O3 Na1 O4 71.3(2) . .
O3 Na1 O7 141.8(2) . .
O4 Na1 O7 84.0(2) . .
O3 Na1 O2 69.5(2) . .
O4 Na1 O2 108.8(2) . .
O7 Na1 O2 147.9(2) . .
O3 Na1 O5 81.1(2) . .
O4 Na1 O5 145.6(2) . .
O7 Na1 O5 107.4(2) . .
O2 Na1 O5 79.0(2) . .
O3 Na1 O6 79.6(2) . .
O4 Na1 O6 84.5(2) . .
O7 Na1 O6 69.3(2) . .
O2 Na1 O6 139.3(2) . .
O5 Na1 O6 70.4(2) . .
O3 Na1 O1 108.6(2) . .
O4 Na1 O1 70.02(19) . .
O7 Na1 O1 88.6(2) . .
O2 Na1 O1 69.70(19) . .
O5 Na1 O1 140.5(2) . .
O6 Na1 O1 148.0(2) . .
O3 Na1 O8 144.2(2) . .
O4 Na1 O8 143.0(2) . .
O7 Na1 O8 69.2(2) . .
O2 Na1 O8 84.8(2) . .
O5 Na1 O8 69.5(2) . .
O6 Na1 O8 107.8(2) . .
O1 Na1 O8 83.90(19) . .
O16A Na3 O16A 180.0(2) . 2_675
O16A Na3 O16 141.0(4) . 2_675
O16A Na3 O16 39.0(4) 2_675 2_675
O16A Na3 O16 39.0(4) . .
O16A Na3 O16 141.0(4) 2_675 .
O16 Na3 O16 179.999(1) 2_675 .
O16A Na3 O15A 72.3(4) . .
O16A Na3 O15A 107.7(4) 2_675 .
O16 Na3 O15A 145.1(4) 2_675 .
O16 Na3 O15A 34.9(4) . .
O16A Na3 O15A 107.7(4) . 2_675
O16A Na3 O15A 72.3(4) 2_675 2_675
O16 Na3 O15A 34.9(4) 2_675 2_675
O16 Na3 O15A 145.1(4) . 2_675
O15A Na3 O15A 179.999(1) . 2_675
O16A Na3 O13 35.2(4) . .
O16A Na3 O13 144.8(4) 2_675 .
O16 Na3 O13 109.1(5) 2_675 .
O16 Na3 O13 70.9(5) . .
O15A Na3 O13 98.0(4) . .
O15A Na3 O13 82.0(4) 2_675 .
O16A Na3 O13 144.8(4) . 2_675
O16A Na3 O13 35.2(4) 2_675 2_675
O16 Na3 O13 70.9(5) 2_675 2_675
O16 Na3 O13 109.1(5) . 2_675
O15A Na3 O13 82.0(4) . 2_675
O15A Na3 O13 98.0(4) 2_675 2_675
O13 Na3 O13 179.998(1) . 2_675
O16A Na3 O13A 109.2(4) . 2_675
O16A Na3 O13A 70.8(4) 2_675 2_675
O16 Na3 O13A 97.4(4) 2_675 2_675
O16 Na3 O13A 82.6(4) . 2_675
O15A Na3 O13A 72.1(4) . 2_675
O15A Na3 O13A 107.9(4) 2_675 2_675
O13 Na3 O13A 141.8(4) . 2_675
O13 Na3 O13A 38.2(4) 2_675 2_675
O16A Na3 O13A 70.8(4) . .
O16A Na3 O13A 109.2(4) 2_675 .
O16 Na3 O13A 82.6(4) 2_675 .
O16 Na3 O13A 97.4(4) . .
O15A Na3 O13A 107.9(4) . .
O15A Na3 O13A 72.1(4) 2_675 .
O13 Na3 O13A 38.2(4) . .
O13 Na3 O13A 141.8(4) 2_675 .
O13A Na3 O13A 179.998(1) 2_675 .
O16A Na3 O15 98.8(4) . .
O16A Na3 O15 81.2(4) 2_675 .
O16 Na3 O15 110.9(5) 2_675 .
O16 Na3 O15 69.1(5) . .
O15A Na3 O15 37.5(4) . .
O15A Na3 O15 142.5(4) 2_675 .
O13 Na3 O15 107.5(4) . .
O13 Na3 O15 72.5(4) 2_675 .
O13A Na3 O15 87.1(4) 2_675 .
O13A Na3 O15 92.9(4) . .
O16A Na3 O15 81.2(4) . 2_675
O16A Na3 O15 98.8(4) 2_675 2_675
O16 Na3 O15 69.1(5) 2_675 2_675
O16 Na3 O15 110.9(5) . 2_675
O15A Na3 O15 142.5(4) . 2_675
O15A Na3 O15 37.5(4) 2_675 2_675
O13 Na3 O15 72.5(4) . 2_675
O13 Na3 O15 107.5(4) 2_675 2_675
O13A Na3 O15 92.9(4) 2_675 2_675
O13A Na3 O15 87.1(4) . 2_675
O15 Na3 O15 179.998(1) . 2_675
C2 C1 C6 119.8(6) . .
C2 C1 S1 119.8(5) . .
C6 C1 S1 120.3(5) . .
C1 C2 C3 120.2(6) . .
C4 C3 C2 120.6(6) . .
C3 C4 C5 120.0(6) . .
C4 C5 C6 119.1(6) . .
C1 C6 C5 120.4(6) . .
C49 O1 C43 114.0(7) . .
C49 O1 Na1 112.9(5) . .
C43 O1 Na1 108.1(5) . .
C44 O2 C45 112.8(7) . .
C44 O2 Na1 115.5(5) . .
C45 O2 Na1 110.3(5) . .
C58 O3 C46 115.3(7) . .
C58 O3 Na1 116.1(5) . .
C46 O3 Na1 107.0(5) . .
C47 O4 C48 115.5(7) . .
C47 O4 Na1 113.5(4) . .
C48 O4 Na1 109.5(5) . .
C50 O5 C57 116.2(6) . .
C50 O5 Na1 113.6(5) . .
C57 O5 Na1 107.3(4) . .
C52 O6 C51 113.6(7) . .
C52 O6 Na1 116.0(5) . .
C51 O6 Na1 106.6(5) . .
C54 O7 C53 110.8(7) . .
C54 O7 Na1 114.8(5) . .
C53 O7 Na1 109.5(5) . .
C56 O8 C55 113.6(6) . .
C56 O8 Na1 113.9(5) . .
C55 O8 Na1 108.6(5) . .
O10A Na2 O10A 179.999(2) 2_665 .
O10A Na2 O9 82.0(5) 2_665 .
O10A Na2 O9 98.0(5) . .
O10A Na2 O9 98.0(5) 2_665 2_665
O10A Na2 O9 82.0(5) . 2_665
O9 Na2 O9 179.998(1) . 2_665
O10A Na2 O11A 108.4(6) 2_665 .
O10A Na2 O11A 71.6(6) . .
O9 Na2 O11A 91.3(6) . .
O9 Na2 O11A 88.7(6) 2_665 .
O10A Na2 O11A 71.6(6) 2_665 2_665
O10A Na2 O11A 108.4(6) . 2_665
O9 Na2 O11A 88.7(6) . 2_665
O9 Na2 O11A 91.3(6) 2_665 2_665
O11A Na2 O11A 179.999(1) . 2_665
O10A Na2 O10 143.5(6) 2_665 .
O10A Na2 O10 36.5(6) . .
O9 Na2 O10 71.6(5) . .
O9 Na2 O10 108.4(5) 2_665 .
O11A Na2 O10 97.2(6) . .
O11A Na2 O10 82.8(6) 2_665 .
O10A Na2 O10 36.5(6) 2_665 2_665
O10A Na2 O10 143.5(6) . 2_665
O9 Na2 O10 108.4(5) . 2_665
O9 Na2 O10 71.6(5) 2_665 2_665
O11A Na2 O10 82.8(6) . 2_665
O11A Na2 O10 97.2(6) 2_665 2_665
O10 Na2 O10 179.999(1) . 2_665
O10A Na2 O9A 70.7(5) 2_665 2_665
O10A Na2 O9A 109.3(5) . 2_665
O9 Na2 O9A 140.7(5) . 2_665
O9 Na2 O9A 39.3(5) 2_665 2_665
O11A Na2 O9A 72.1(5) . 2_665
O11A Na2 O9A 107.9(5) 2_665 2_665
O10 Na2 O9A 144.0(5) . 2_665
O10 Na2 O9A 36.0(5) 2_665 2_665
O10A Na2 O9A 109.3(5) 2_665 .
O10A Na2 O9A 70.7(5) . .
O9 Na2 O9A 39.3(5) . .
O9 Na2 O9A 140.7(5) 2_665 .
O11A Na2 O9A 107.9(5) . .
O11A Na2 O9A 72.1(5) 2_665 .
O10 Na2 O9A 36.0(5) . .
O10 Na2 O9A 144.0(5) 2_665 .
O9A Na2 O9A 179.999(1) 2_665 .
O10A Na2 O11 36.8(5) 2_665 2_665
O10A Na2 O11 143.2(5) . 2_665
O9 Na2 O11 73.7(5) . 2_665
O9 Na2 O11 106.3(5) 2_665 2_665
O11A Na2 O11 142.5(5) . 2_665
O11A Na2 O11 37.5(5) 2_665 2_665
O10 Na2 O11 109.5(5) . 2_665
O10 Na2 O11 70.5(5) 2_665 2_665
O9A Na2 O11 97.9(4) 2_665 2_665
O9A Na2 O11 82.1(4) . 2_665
O10A Na2 O11 143.2(5) 2_665 .
O10A Na2 O11 36.8(5) . .
O9 Na2 O11 106.3(5) . .
O9 Na2 O11 73.7(5) 2_665 .
O11A Na2 O11 37.5(5) . .
O11A Na2 O11 142.5(5) 2_665 .
O10 Na2 O11 70.5(5) . .
O10 Na2 O11 109.5(5) 2_665 .
O9A Na2 O11 82.1(4) 2_665 .
O9A Na2 O11 97.9(4) . .
O11 Na2 O11 179.999(1) 2_665 .
C12 C7 C8 120.3(7) . .
C12 C7 S2 120.7(6) . .
C8 C7 S2 118.7(6) . .
C7 C8 C9 120.1(7) . .
C10 C9 C8 119.4(7) . .
C11 C10 C9 120.2(7) . .
C10 C11 C12 120.9(7) . .
C7 C12 C11 119.0(7) . .
C18 C13 C14 117.6(10) . .
C18 C13 S3 119.5(8) . .
C14 C13 S3 122.7(9) . .
C13 C14 C15 118.8(12) . .
C16 C15 C14 123.0(11) . .
C13 C18 C17 122.9(11) . .
C24 C19 C20 117.8(8) . .
C24 C19 S4 125.5(7) . .
C20 C19 S4 116.7(6) . .
C21 C20 C19 120.1(9) . .
C20 C21 C22 121.6(10) . .
C23 C24 C19 120.9(8) . .
C30 C25 C26 120.0(8) . .
C30 C25 S5 123.3(6) . .
C26 C25 S5 116.6(7) . .
C25 C26 C27 119.1(9) . .
C28 C27 C26 120.1(9) . .
C29 C30 C25 118.5(8) . .
C36 C31 C32 118.6(9) . .
C36 C31 S6 118.1(8) . .
C32 C31 S6 122.9(9) . .
C33 C32 C31 118.9(12) . .
C34 C33 C32 121.2(12) . .
C35 C36 C31 120.9(12) . .
C15 C16 C17 118.6(11) . .
C16 C17 C18 118.7(13) . .
C23 C22 C21 118.3(10) . .
C22 C23 C24 121.3(9) . .
C27 C28 C29 120.4(9) . .
C28 C29 C30 121.8(9) . .
C35 C34 C33 119.5(11) . .
C34 C35 C36 121.0(13) . .
O1 C43 C44 113.8(7) . .
O2 C44 C43 108.2(7) . .
O2 C45 C58 112.1(7) . .
O3 C46 C47 112.4(7) . .
O4 C47 C46 109.7(7) . .
O4 C48 C49 111.9(7) . .
O1 C49 C48 108.2(7) . .
O5 C50 C51 108.1(7) . .
C50 C51 O6 111.9(7) . .
O6 C52 C53 107.4(8) . .
O7 C53 C52 111.2(7) . .
O7 C54 C55 107.1(7) . .
O8 C55 C54 112.0(7) . .
O8 C56 C57 107.0(6) . .
O5 C57 C56 112.5(6) . .
O3 C58 C45 109.1(7) . .
O9 C59 C60 112(3) . .
O9 C59 C66 44.3(14) . .
C60 C59 C66 122(2) . .
O10 C60 C59 122(2) . .
O10 C61 C62 119.1(19) . .
O11 C62 C61 108.8(16) . .
O11 C62 C63 41.6(17) . .
C61 C62 C63 141(2) . .
O11 C63 C64 120(4) . .
O11 C63 C62 58(2) . .
C64 C63 C62 139(3) . .
O12 C64 C63 114(2) . .
O12 C65 C66 109.7(18) . .
O9 C66 C65 106.2(17) . .
O9 C66 C59 46.1(15) . .
C65 C66 C59 148(2) . .
C66 O9 C59 90(2) . .
C66 O9 Na2 118.3(13) . .
C59 O9 Na2 118.6(18) . .
C61 O10 C60 109.1(17) . .
C61 O10 Na2 109.1(14) . .
C60 O10 Na2 111.9(11) . .
C63 O11 C62 80(3) . .
C63 O11 Na2 121(3) . .
C62 O11 Na2 113.8(11) . .
C64 O12 C65 113.6(17) . .
C64 O12 Na2 114.6(13) . .
C65 O12 Na2 107.1(13) . .
C60A C59A O9A 111(3) . .
C59A C60A O10A 125(3) . .
O10A C61A C62A 123(3) . .
O10A C61A Na2 47.8(15) . .
C62A C61A Na2 78.8(17) . .
O11A C62A C61A 103(2) . .
C64A C63A O11A 121(4) . .
C63A C64A O12A 114(4) . .
C66A C65A O12A 121(3) . .
O9A C66A C65A 119(3) . .
C60A O10A C61A 131(3) . .
C60A O10A Na2 109.9(17) . .
C61A O10A Na2 104(2) . .
C62A O11A C63A 113(2) . .
C62A O11A Na2 129.7(16) . .
C63A O11A Na2 111.8(19) . .
C64A O12A C65A 112(3) . .
C64A O12A Na2 112(2) . .
C65A O12A Na2 103.2(16) . .
C66A O9A C59A 126(2) . .
C66A O9A Na2 126.2(17) . .
C59A O9A Na2 104.3(13) . .
C68 C67 O13 119(4) . .
C67 C68 O14 121(4) . .
O14 C69 C70 111(3) . .
O15 C70 C69 118(3) . .
O15 C71 C72 105(2) . .
C71 C72 O16 112(2) . .
O16 C73 C74 106(2) . .
O16 C73 Na3 36.3(13) . .
C74 C73 Na3 73.5(11) . .
O13 C74 C73 115(2) . .
C74 O13 C67 124(2) . .
C74 O13 Na3 107.7(14) . .
C67 O13 Na3 114.3(18) . .
C69 O14 C68 120(2) . .
C69 O14 Na3 118.0(15) . .
C68 O14 Na3 106.4(17) . .
C70 O15 C71 108(2) . .
C70 O15 Na3 113(2) . .
C71 O15 Na3 114.8(13) . .
C73 O16 C72 121(2) . .
C73 O16 Na3 130.1(17) . .
C72 O16 Na3 107.8(14) . .
O13A C67A C68A 105.4(14) . .
O14A C68A C67A 110.4(17) . .
O14A C69A C70A 105.9(14) . .
O15A C70A C69A 112.1(17) . .
O15A C71A C72A 118.7(16) . .
O16A C72A C71A 112(2) . .
O16A C72A C73A 53.4(12) . .
C71A C72A C73A 136.7(19) . .
O16A C73A C74A 105.7(12) . .
O16A C73A C72A 50.9(12) . .
C74A C73A C72A 147.1(15) . .
O13A C74A C73A 113.1(15) . .
C72A O16A C73A 75.7(15) . .
C72A O16A Na3 119.5(14) . .
C73A O16A Na3 115.8(9) . .
C70A O15A C71A 113.0(14) . .
C70A O15A Na3 112.7(12) . .
C71A O15A Na3 114.0(10) . .
C74A O13A C67A 111.4(13) . .
C74A O13A Na3 108.2(10) . .
C67A O13A Na3 116.1(9) . .
C69A O14A C68A 113.5(14) . .
C69A O14A Na3 113.4(10) . .
C68A O14A Na3 107.4(11) . .
C37A S7 C37 19.2(2) . .
C37A S7 Cu5 115.1(4) . .
C37 S7 Cu5 103.2(3) . .
C37A S7 Cu4 118.6(5) . .
C37 S7 Cu4 105.3(3) . .
Cu5 S7 Cu4 88.78(10) . .

loop_
_geom_bond_atom_site_label_1
_geom_bond_atom_site_label_2
_geom_bond_distance
_geom_bond_site_symmetry_2
C37 C42A 0.7008 .
C37 C37A 0.7600 .
C37 C38 1.3900 .
C37 C42 1.3900 .
C37 C38A 1.7864 .
C37 C41A 1.8602 .
C37 S7 2.022(10) .
C38 C42A 0.7095 .
C38 C39 1.3900 .
C38 C41A 1.4365 .
C39 C41A 0.9144 .
C39 C40 1.3900 .
C39 C42A 1.7683 .
C39 C40A 1.8539 .
C40 C40A 0.6683 .
C40 C41A 1.0027 .
C40 C41 1.3900 .
C41 C40A 0.7264 .
C41 C39A 0.9795 .
C41 C42 1.3900 .
C41 C41A 1.5498 .
C41 C38A 2.0019 .
C42 C38A 0.7813 .
C42 C39A 1.1542 .
C42 C37A 1.3337 .
C42 C42A 1.7613 .
C42 C40A 1.8971 .
C42 C41A 1.9051 .
C37A C38A 1.3611 .
C37A C42A 1.4598 .
C37A S7 1.539(8) .
C38A C39A 1.3749 .
C39A C40A 1.7052 .
C40A C41A 1.1419 .
C41A C42A 1.4018 .
Cu1 S1 2.205(2) .
Cu1 S3 2.2477(19) .
Cu1 S2 2.281(2) .
Cu1 Cu3 2.6973(13) .
Cu1 Cu4 2.8627(15) .
Cu2 S1 2.2266(19) .
Cu2 S5 2.265(2) .
Cu2 S4 2.349(2) .
Cu2 Cu4 2.6894(14) .
Cu2 Cu5 2.7817(15) .
Cu3 S6 2.159(2) .
Cu3 S2 2.174(2) .
Cu3 Cu5 2.8511(17) .
Cu4 S3 2.252(3) .
Cu4 S7 2.281(3) .
Cu4 S4 2.282(3) .
Cu5 S5 2.264(3) .
Cu5 S7 2.270(3) .
Cu5 S6 2.277(3) .
S1 C1 1.776(7) .
S2 C7 1.811(7) .
S3 C13 1.795(9) .
S5 C25 1.783(8) .
S4 C19 1.769(9) .
S6 C31 1.807(9) .
Na1 O3 2.417(6) .
Na1 O4 2.430(6) .
Na1 O7 2.438(6) .
Na1 O2 2.439(6) .
Na1 O5 2.441(6) .
Na1 O6 2.459(6) .
Na1 O1 2.465(6) .
Na1 O8 2.504(6) .
Na3 O16A 2.403(12) .
Na3 O16A 2.403(12) 2_675
Na3 O16 2.421(14) 2_675
Na3 O16 2.421(14) .
Na3 O15A 2.421(12) .
Na3 O15A 2.421(12) 2_675
Na3 O13 2.424(12) .
Na3 O13 2.425(12) 2_675
Na3 O13A 2.429(12) 2_675
Na3 O13A 2.429(12) .
Na3 O15 2.490(15) .
Na3 O15 2.490(15) 2_675
C1 C2 1.376(9) .
C1 C6 1.393(9) .
C2 C3 1.405(9) .
C3 C4 1.378(9) .
C4 C5 1.400(10) .
C5 C6 1.415(10) .
O1 C49 1.408(10) .
O1 C43 1.445(11) .
O2 C44 1.432(11) .
O2 C45 1.441(11) .
O3 C58 1.382(11) .
O3 C46 1.443(10) .
O4 C47 1.400(10) .
O4 C48 1.441(10) .
O5 C50 1.400(11) .
O5 C57 1.450(11) .
O6 C52 1.396(11) .
O6 C51 1.476(12) .
O7 C54 1.420(10) .
O7 C53 1.452(11) .
O8 C56 1.412(9) .
O8 C55 1.445(10) .
Na2 O10A 2.386(17) 2_665
Na2 O10A 2.386(17) .
Na2 O9 2.443(17) .
Na2 O9 2.443(17) 2_665
Na2 O11A 2.444(18) .
Na2 O11A 2.444(18) 2_665
Na2 O10 2.459(17) .
Na2 O10 2.459(17) 2_665
Na2 O9A 2.472(12) 2_665
Na2 O9A 2.472(12) .
Na2 O11 2.507(15) 2_665
Na2 O11 2.507(15) .
C7 C12 1.381(10) .
C7 C8 1.383(10) .
C8 C9 1.386(12) .
C9 C10 1.386(12) .
C10 C11 1.365(12) .
C11 C12 1.389(11) .
C13 C18 1.384(16) .
C13 C14 1.390(15) .
C14 C15 1.414(15) .
C15 C16 1.357(18) .
C18 C17 1.406(16) .
C19 C24 1.382(10) .
C19 C20 1.415(13) .
C20 C21 1.355(17) .
C21 C22 1.391(17) .
C24 C23 1.377(11) .
C25 C30 1.397(12) .
C25 C26 1.403(13) .
C26 C27 1.417(15) .
C27 C28 1.351(15) .
C30 C29 1.385(11) .
C31 C36 1.392(16) .
C31 C32 1.399(15) .
C32 C33 1.395(15) .
C33 C34 1.39(2) .
C36 C35 1.383(15) .
C16 C17 1.388(19) .
C22 C23 1.366(14) .
C28 C29 1.379(14) .
C34 C35 1.34(2) .
C43 C44 1.464(15) .
C45 C58 1.493(13) .
C46 C47 1.491(13) .
C48 C49 1.488(14) .
C50 C51 1.467(14) .
C52 C53 1.520(16) .
C54 C55 1.491(14) .
C56 C57 1.486(12) .
C59 O9 1.46(4) .
C59 C60 1.51(4) .
C59 C66 2.02(4) .
C60 O10 1.45(2) .
C61 O10 1.38(3) .
C61 C62 1.50(3) .
C62 O11 1.43(2) .
C62 C63 1.66(5) .
C63 O11 1.12(5) .
C63 C64 1.60(5) .
C64 O12 1.37(3) .
C65 O12 1.48(3) .
C65 C66 1.59(3) .
C66 O9 1.41(3) .
C59A C60A 1.15(5) .
C59A O9A 1.61(3) .
C60A O10A 1.46(4) .
C61A O10A 1.50(5) .
C61A C62A 1.75(5) .
C62A O11A 1.11(3) .
C63A C64A 1.38(6) .
C63A O11A 1.46(4) .
C64A O12A 1.40(5) .
C65A C66A 1.50(4) .
C65A O12A 1.52(4) .
C66A O9A 0.99(3) .
C67 C68 1.24(5) .
C67 O13 1.44(4) .
C68 O14 1.49(4) .
C69 O14 1.39(3) .
C69 C70 1.49(5) .
C70 O15 1.33(5) .
C71 O15 1.39(3) .
C71 C72 1.45(4) .
C72 O16 1.51(3) .
C73 O16 0.96(2) .
C73 C74 1.90(4) .
C74 O13 1.43(3) .
C67A O13A 1.43(2) .
C67A C68A 1.50(3) .
C68A O14A 1.49(3) .
C69A O14A 1.43(2) .
C69A C70A 1.51(3) .
C70A O15A 1.39(2) .
C71A O15A 1.41(2) .
C71A C72A 1.65(3) .
C72A O16A 1.34(3) .
C72A C73A 1.67(3) .
C73A O16A 1.387(19) .
C73A C74A 1.57(2) .
C74A O13A 1.39(2) .
